data_1563644
loop_
_publ_author_name
'Zhao, Yuxiang'
'Zhu, Yanren'
'Ma, Guolan'
'Wei, Qi'
'Yang, Shaoxiong'
'Zeng, Xiaoyu'
'Zhang, Hongbin'
'Chen, Jingbo'

_publ_section_title
;
 Short, enantioselective, gram-scale synthesis of (&#x2212;)-zephyranthine
;
_journal_name_full 'Chemical Science'
_journal_paper_doi 10.1039/D1SC03147C
_journal_year 2021
_chemical_absolute_configuration ad
_chemical_formula_moiety 'C31 H35 N O12'
_chemical_formula_sum 'C31 H35 N O12'
_chemical_formula_weight 613.60
_space_group_crystal_system orthorhombic
_space_group_IT_number 19
_space_group_name_Hall 'P 2ac 2ab'
_space_group_name_H-M_alt 'P 21 21 21'
_atom_sites_solution_hydrogens geom
_audit_update_record
;
2021-01-26 deposited with the CCDC.	2021-06-14 downloaded from the CCDC.
;
_cell_angle_alpha 90
_cell_angle_beta 90
_cell_angle_gamma 90
_cell_formula_units_Z 4
_cell_length_a 10.3885(2)
_cell_length_b 14.7402(4)
_cell_length_c 19.0069(5)
_cell_measurement_reflns_used 9911
_cell_measurement_temperature 100.(2)
_cell_measurement_theta_max 72.3713
_cell_measurement_theta_min 4.8513
_cell_volume 2910.50(12)
_computing_cell_refinement 'SAINT V8.38A (Bruker AXS Inc., 2017)'
_computing_data_collection 'Bruker Instrument Service vV6.2.9'
_computing_data_reduction 'SAINT V8.38A (Bruker AXS Inc., 2017)'
_computing_molecular_graphics 'shelXle (C.B. Huebschle, rev 882)'
_computing_structure_refinement 'SHELXL-2017/1 (Sheldrick, 2017)'
_computing_structure_solution 'SHELXT 2014/5 (Sheldrick, 2014)'
_diffrn_ambient_temperature 100.(2)
_diffrn_detector_area_resol_mean 7.3910
_diffrn_measured_fraction_theta_full 0.998
_diffrn_measured_fraction_theta_max 0.998
_diffrn_measurement_device_type 'Bruker D8 QUEST PHOTON II'
_diffrn_radiation_monochromator 'Helixos MX multilayer Optic'
_diffrn_radiation_type 'Cu K\a'
_diffrn_radiation_wavelength 1.54178
_diffrn_reflns_av_R_equivalents 0.0409
_diffrn_reflns_av_unetI/netI 0.0279
_diffrn_reflns_limit_h_max 12
_diffrn_reflns_limit_h_min -12
_diffrn_reflns_limit_k_max 14
_diffrn_reflns_limit_k_min -18
_diffrn_reflns_limit_l_max 23
_diffrn_reflns_limit_l_min -21
_diffrn_reflns_number 28664
_diffrn_reflns_theta_full 72.37
_diffrn_reflns_theta_max 72.37
_diffrn_reflns_theta_min 4.85
_diffrn_source 'Ius Diamond'
_diffrn_source_type Microfocus
_exptl_absorpt_coefficient_mu 0.911
_exptl_absorpt_correction_T_max 0.88
_exptl_absorpt_correction_T_min 0.70
_exptl_absorpt_correction_type multi-scan
_exptl_absorpt_process_details
;
SADABS-2016/2 - Bruker AXS area detector scaling and absorption correction
;
_exptl_crystal_colour 'clear light colourless'
_exptl_crystal_density_diffrn 1.400
_exptl_crystal_density_method 'not measured'
_exptl_crystal_description prism
_exptl_crystal_F_000 1296
_exptl_crystal_size_max 0.420
_exptl_crystal_size_mid 0.250
_exptl_crystal_size_min 0.150
_refine_diff_density_max 0.210
_refine_diff_density_min -0.198
_refine_ls_abs_structure_details
;

Flack x determined using 2448 quotients [(I+)-(I-)]/[(I+)+(I-)]
(Parsons, Flack and Wagner, Acta Cryst. B69 (2013) 249-259).
;
_refine_ls_abs_structure_Flack 0.06(4)
_refine_ls_extinction_method none
_refine_ls_goodness_of_fit_ref 1.074
_refine_ls_hydrogen_treatment constr
_refine_ls_matrix_type full
_refine_ls_number_parameters 400
_refine_ls_number_reflns 5759
_refine_ls_number_restraints 0
_refine_ls_restrained_S_all 1.074
_refine_ls_R_factor_all 0.0260
_refine_ls_R_factor_gt 0.0256
_refine_ls_shift/su_max 0.001
_refine_ls_shift/su_mean 0.000
_refine_ls_structure_factor_coef Fsqd
_refine_ls_weighting_details 'w=1/[\s^2^(Fo^2^)+(0.0307P)^2^+0.5221P] where P=(Fo^2^+2Fc^2^)/3'
_refine_ls_weighting_scheme calc
_refine_ls_wR_factor_gt 0.0631
_refine_ls_wR_factor_ref 0.0635
_reflns_number_gt 5687
_reflns_number_total 5759
_reflns_threshold_expression 'I > 2\s(I)'
_cod_data_source_file d1sc03147c2.cif
_cod_data_source_block zhb_zyx2
_cod_depositor_comments
;
The following automatic conversions were performed:

data item '_exptl_absorpt_correction_type' value 'Multi-Scan' was
changed to 'multi-scan' in accordance with the
/home/data/users/saulius/crontab/automatic-downloads/rss-feeds/RSC/lib/dictionaries/cif_core.dic
dictionary named 'cif_core.dic' version 2.4.2 last updated on
2011-04-26.

Automatic conversion script
Id: cif_fix_values 7556 2019-12-06 15:28:31Z antanas 
;
_cod_database_code 1563644

loop_
_space_group_symop_operation_xyz
'x, y, z'
'x+1/2, -y+1/2, -z'
'-x, y+1/2, -z+1/2'
'-x+1/2, -y, z+1/2'

loop_
_atom_site_type_symbol
_atom_site_label
_atom_site_fract_x
_atom_site_fract_y
_atom_site_fract_z
_atom_site_U_iso_or_equiv
_atom_site_adp_type
_atom_site_calc_flag
_atom_site_refinement_flags_adp
_atom_site_refinement_flags_occupancy
_atom_site_refinement_flags_posn
_atom_site_occupancy
_atom_site_disorder_assembly
_atom_site_disorder_group
O O1 0.52399(12) 0.76116(8) 0.74056(6) 0.0178(2) Uani d . . . 1 . .
O O2 0.87523(10) 0.52244(7) 0.52506(6) 0.0157(2) Uani d . . . 1 . .
N N2 0.69713(13) 0.81494(9) 0.48886(7) 0.0127(3) Uani d . . . 1 . .
O O3 0.18959(12) 0.51123(8) 0.32263(7) 0.0230(3) Uani d . . . 1 . .
O O4 0.83804(14) 0.46850(8) 0.38911(7) 0.0271(3) Uani d . . . 1 . .
O O5 0.78571(13) 0.58945(8) 0.32345(6) 0.0216(3) Uani d . . . 1 . .
O O6 0.71836(12) 0.42009(8) 0.54559(7) 0.0241(3) Uani d . . . 1 . .
O O7 0.51906(11) 0.61648(7) 0.68935(6) 0.0163(2) Uani d . . . 1 . .
O O8 0.81254(11) 0.80107(8) 0.48088(6) 0.0185(2) Uani d . . . 1 . .
O O9 0.65066(12) 0.88969(7) 0.50084(7) 0.0213(3) Uani d . . . 1 . .
O O10 0.28795(11) 0.44670(7) 0.41968(7) 0.0192(2) Uani d . . . 1 . .
O O11 0.52969(12) 0.82786(8) 0.34374(6) 0.0202(3) Uani d . . . 1 . .
O O12 0.44616(14) 0.77933(9) 0.24008(7) 0.0247(3) Uani d . . . 1 . .
C C1 0.4744(2) 0.78221(13) 0.86244(10) 0.0291(4) Uani d . . . 1 . .
H H22 0.489112 0.847705 0.858681 0.044 Uiso calc U . R 1 . .
H H21 0.49522 0.761952 0.910212 0.044 Uiso calc U . R 1 . .
H H1 0.383865 0.768856 0.852278 0.044 Uiso calc U . R 1 . .
C C2 0.55875(18) 0.73329(12) 0.81049(9) 0.0218(4) Uani d . . . 1 . .
H H23 0.650266 0.74791 0.819586 0.026 Uiso calc U . R 1 . .
H H20 0.547253 0.666931 0.815474 0.026 Uiso calc U . R 1 . .
C C3 0.57743(16) 0.70362(10) 0.68949(9) 0.0148(3) Uani d . . . 1 . .
H H14 0.670505 0.695285 0.701262 0.018 Uiso calc U . R 1 . .
C C4 0.57028(15) 0.75135(10) 0.61842(8) 0.0142(3) Uani d . . . 1 . .
H H24 0.629283 0.804088 0.618536 0.017 Uiso calc U . R 1 . .
H H25 0.481742 0.774219 0.610909 0.017 Uiso calc U . R 1 . .
C C5 0.60680(14) 0.68748(10) 0.55782(8) 0.0122(3) Uani d . . . 1 . .
H H13 0.538374 0.639837 0.555755 0.015 Uiso calc U . R 1 . .
C C6 0.73386(15) 0.63792(10) 0.57158(9) 0.0149(3) Uani d . . . 1 . .
H H12 0.800298 0.682781 0.585145 0.018 Uiso calc U . R 1 . .
H H11 0.722265 0.595586 0.611519 0.018 Uiso calc U . R 1 . .
C C7 0.77970(14) 0.58615(10) 0.50917(9) 0.0143(3) Uani d . . . 1 . .
C C8 0.83098(16) 0.43731(10) 0.54100(9) 0.0153(3) Uani d . . . 1 . .
C C9 0.93880(16) 0.37238(10) 0.55136(9) 0.0148(3) Uani d . . . 1 . .
C C10 0.90824(16) 0.28027(11) 0.55724(9) 0.0167(3) Uani d . . . 1 . .
H H10 0.820952 0.26106 0.556714 0.02 Uiso calc U . R 1 . .
C C11 1.00650(18) 0.21736(10) 0.56384(9) 0.0185(3) Uani d . . . 1 . .
H H7 0.986318 0.1546 0.566584 0.022 Uiso calc U . R 1 . .
C C12 1.13396(17) 0.24493(11) 0.56648(9) 0.0188(3) Uani d . . . 1 . .
H H2 1.200541 0.201272 0.571689 0.023 Uiso calc U . R 1 . .
C C13 0.16856(17) 0.45241(12) 0.38187(10) 0.0237(4) Uani d . . . 1 . .
H H3 0.100197 0.477371 0.412565 0.028 Uiso calc U . R 1 . .
H H35 0.141637 0.391468 0.365666 0.028 Uiso calc U . R 1 . .
C C14 0.29911(16) 0.55897(11) 0.33923(9) 0.0163(3) Uani d . . . 1 . .
C C15 0.35037(16) 0.63272(11) 0.30511(9) 0.0171(3) Uani d . . . 1 . .
H H34 0.310596 0.657737 0.264501 0.02 Uiso calc U . R 1 . .
C C16 0.46451(15) 0.66962(10) 0.33301(8) 0.0144(3) Uani d . . . 1 . .
C C17 0.52452(15) 0.63093(10) 0.39168(8) 0.0127(3) Uani d . . . 1 . .
C C18 0.64528(14) 0.67287(10) 0.42384(8) 0.0121(3) Uani d . . . 1 . .
H H27 0.685885 0.712079 0.387084 0.014 Uiso calc U . R 1 . .
C C19 0.74221(14) 0.59981(10) 0.44343(9) 0.0138(3) Uani d . . . 1 . .
C C20 0.79438(15) 0.54386(11) 0.38428(9) 0.0164(3) Uani d . . . 1 . .
C C21 0.8380(2) 0.54289(14) 0.26287(10) 0.0280(4) Uani d . . . 1 . .
H H5 0.932033 0.54047 0.266643 0.042 Uiso calc U . R 1 . .
H H4 0.813926 0.57559 0.21995 0.042 Uiso calc U . R 1 . .
H H6 0.803516 0.481057 0.260965 0.042 Uiso calc U . R 1 . .
C C22 1.16428(17) 0.33676(11) 0.56148(9) 0.0195(3) Uani d . . . 1 . .
H H9 1.25157 0.355786 0.563548 0.023 Uiso calc U . R 1 . .
C C23 1.06691(16) 0.40050(11) 0.55348(9) 0.0171(3) Uani d . . . 1 . .
H H8 1.087521 0.463079 0.549456 0.021 Uiso calc U . R 1 . .
C C24 0.38295(16) 0.61551(12) 0.67762(10) 0.0193(3) Uani d . . . 1 . .
H H18 0.358306 0.664611 0.644736 0.023 Uiso calc U . R 1 . .
H H19 0.336435 0.624714 0.72252 0.023 Uiso calc U . R 1 . .
C C25 0.3496(2) 0.52400(13) 0.64659(10) 0.0275(4) Uani d . . . 1 . .
H H15 0.399741 0.514309 0.60358 0.041 Uiso calc U . R 1 . .
H H16 0.257528 0.522154 0.635367 0.041 Uiso calc U . R 1 . .
H H17 0.369794 0.476242 0.680715 0.041 Uiso calc U . R 1 . .
C C26 0.60667(14) 0.73491(10) 0.48598(8) 0.0118(3) Uani d . . . 1 . .
H H26 0.517852 0.758293 0.476902 0.014 Uiso calc U . R 1 . .
C C28 0.47126(15) 0.55338(10) 0.42416(8) 0.0140(3) Uani d . . . 1 . .
H H28 0.512284 0.525018 0.463039 0.017 Uiso calc U . R 1 . .
C C29 0.35787(16) 0.52068(10) 0.39727(9) 0.0153(3) Uani d . . . 1 . .
C C30 0.52271(16) 0.75141(11) 0.29689(8) 0.0174(3) Uani d . . . 1 . .
H H29 0.611001 0.736021 0.279652 0.021 Uiso calc U . R 1 . .
C C31 0.50212(19) 0.90719(12) 0.30234(10) 0.0242(4) Uani d . . . 1 . .
H H33 0.574083 0.951112 0.304658 0.029 Uiso calc U . R 1 . .
H H32 0.422433 0.937248 0.318854 0.029 Uiso calc U . R 1 . .
C C32 0.4856(2) 0.87102(12) 0.22824(10) 0.0255(4) Uani d . . . 1 . .
H H30 0.418885 0.905425 0.202293 0.031 Uiso calc U . R 1 . .
H H31 0.567481 0.87359 0.201713 0.031 Uiso calc U . R 1 . .

loop_
_atom_site_aniso_label
_atom_site_aniso_U_11
_atom_site_aniso_U_22
_atom_site_aniso_U_33
_atom_site_aniso_U_12
_atom_site_aniso_U_13
_atom_site_aniso_U_23
O1 0.0232(6) 0.0178(6) 0.0124(5) 0.0008(5) -0.0004(5) -0.0009(4)
O2 0.0106(5) 0.0115(5) 0.0251(6) 0.0019(4) -0.0010(5) 0.0022(4)
N2 0.0136(6) 0.0124(6) 0.0120(6) -0.0001(5) -0.0010(5) 0.0009(5)
O3 0.0189(6) 0.0231(6) 0.0270(7) -0.0066(5) -0.0075(5) -0.0018(5)
O4 0.0347(7) 0.0191(6) 0.0276(7) 0.0101(5) 0.0029(6) -0.0033(5)
O5 0.0261(6) 0.0203(6) 0.0185(6) 0.0049(5) 0.0064(5) -0.0027(5)
O6 0.0137(6) 0.0191(6) 0.0395(8) -0.0006(5) 0.0020(5) 0.0041(5)
O7 0.0164(6) 0.0138(5) 0.0188(5) -0.0005(4) -0.0019(5) 0.0022(4)
O8 0.0115(5) 0.0210(6) 0.0229(6) -0.0032(4) 0.0012(5) -0.0019(5)
O9 0.0237(6) 0.0102(5) 0.0301(7) 0.0023(5) -0.0012(5) -0.0005(5)
O10 0.0157(5) 0.0134(5) 0.0285(6) -0.0049(4) -0.0015(5) 0.0004(5)
O11 0.0286(7) 0.0149(5) 0.0170(6) -0.0014(5) -0.0020(5) 0.0019(5)
O12 0.0342(7) 0.0222(6) 0.0175(6) -0.0034(5) -0.0065(5) 0.0056(5)
C1 0.0457(12) 0.0237(9) 0.0180(8) -0.0032(8) 0.0051(8) -0.0021(7)
C2 0.0247(9) 0.0269(8) 0.0139(8) -0.0032(7) -0.0017(7) 0.0020(7)
C3 0.0148(7) 0.0150(7) 0.0146(7) -0.0004(6) -0.0008(6) -0.0009(6)
C4 0.0152(7) 0.0123(7) 0.0150(8) -0.0005(6) 0.0006(6) 0.0004(6)
C5 0.0102(7) 0.0128(7) 0.0135(7) -0.0001(5) -0.0002(6) 0.0003(6)
C6 0.0131(7) 0.0149(7) 0.0167(8) 0.0019(6) -0.0015(6) 0.0016(6)
C7 0.0092(6) 0.0113(7) 0.0225(8) 0.0000(6) -0.0002(6) 0.0013(6)
C8 0.0143(7) 0.0138(7) 0.0179(8) -0.0011(6) -0.0002(6) 0.0000(6)
C9 0.0166(8) 0.0131(7) 0.0146(7) 0.0012(6) -0.0009(6) 0.0006(6)
C10 0.0174(8) 0.0154(7) 0.0174(8) -0.0034(6) -0.0010(6) 0.0013(6)
C11 0.0267(9) 0.0105(7) 0.0184(8) -0.0004(6) -0.0013(7) 0.0016(6)
C12 0.0221(8) 0.0157(7) 0.0184(8) 0.0061(6) -0.0013(6) 0.0014(6)
C13 0.0187(8) 0.0237(8) 0.0287(10) -0.0073(7) -0.0039(7) -0.0021(7)
C14 0.0126(7) 0.0173(7) 0.0191(8) -0.0001(6) -0.0014(6) -0.0069(6)
C15 0.0182(8) 0.0172(7) 0.0158(8) 0.0015(6) -0.0019(7) -0.0030(6)
C16 0.0142(7) 0.0140(7) 0.0149(7) 0.0015(6) 0.0020(6) -0.0025(6)
C17 0.0118(7) 0.0123(7) 0.0141(7) 0.0013(6) 0.0017(6) -0.0036(6)
C18 0.0108(7) 0.0118(6) 0.0137(7) 0.0008(6) 0.0009(6) -0.0003(6)
C19 0.0094(7) 0.0116(7) 0.0205(8) -0.0005(6) 0.0013(6) -0.0011(6)
C20 0.0121(7) 0.0163(7) 0.0208(8) -0.0003(6) 0.0016(6) -0.0023(6)
C21 0.0333(10) 0.0290(9) 0.0217(9) 0.0042(8) 0.0098(8) -0.0072(7)
C22 0.0155(8) 0.0181(7) 0.0249(9) 0.0009(6) -0.0011(7) 0.0015(7)
C23 0.0169(8) 0.0131(7) 0.0213(8) -0.0001(6) -0.0007(6) 0.0012(6)
C24 0.0164(8) 0.0206(8) 0.0208(8) -0.0021(6) -0.0003(6) 0.0030(7)
C25 0.0282(10) 0.0281(9) 0.0263(9) -0.0104(8) -0.0015(8) -0.0008(8)
C26 0.0094(6) 0.0115(7) 0.0144(8) -0.0003(5) 0.0005(6) -0.0014(6)
C28 0.0139(7) 0.0127(7) 0.0153(7) 0.0016(6) -0.0002(6) -0.0010(6)
C29 0.0149(8) 0.0112(7) 0.0198(8) -0.0001(6) 0.0034(6) -0.0035(6)
C30 0.0197(8) 0.0180(7) 0.0147(7) -0.0007(6) 0.0001(6) -0.0003(6)
C31 0.0321(9) 0.0164(8) 0.0242(9) -0.0013(7) 0.0020(8) 0.0058(7)
C32 0.0324(10) 0.0218(8) 0.0225(9) -0.0008(7) 0.0001(8) 0.0089(7)

loop_
_atom_type_symbol
_atom_type_description
_atom_type_scat_dispersion_real
_atom_type_scat_dispersion_imag
_atom_type_scat_source
C C 0.0181 0.0091 'International Tables Vol C Tables 4.2.6.8 and 6.1.1.4'
H H 0.0000 0.0000 'International Tables Vol C Tables 4.2.6.8 and 6.1.1.4'
O O 0.0492 0.0322 'International Tables Vol C Tables 4.2.6.8 and 6.1.1.4'
N N 0.0311 0.0180 'International Tables Vol C Tables 4.2.6.8 and 6.1.1.4'

loop_
_geom_angle_atom_site_label_1
_geom_angle_atom_site_label_2
_geom_angle_atom_site_label_3
_geom_angle_site_symmetry_1
_geom_angle_site_symmetry_3
_geom_angle
_geom_angle_publ_flag
C3 O1 C2 . . 111.56(12) ?
C8 O2 C7 . . 115.11(12) ?
O9 N2 O8 . . 123.97(13) ?
O9 N2 C26 . . 117.69(13) ?
O8 N2 C26 . . 118.31(12) ?
C14 O3 C13 . . 104.76(13) ?
C20 O5 C21 . . 115.06(14) ?
C3 O7 C24 . . 115.53(12) ?
C29 O10 C13 . . 104.73(12) ?
C30 O11 C31 . . 106.75(12) ?
C30 O12 C32 . . 103.66(13) ?
C2 C1 H22 . . 109.5 ?
C2 C1 H21 . . 109.5 ?
H22 C1 H21 . . 109.5 ?
C2 C1 H1 . . 109.5 ?
H22 C1 H1 . . 109.5 ?
H21 C1 H1 . . 109.5 ?
O1 C2 C1 . . 108.88(15) ?
O1 C2 H23 . . 109.9 ?
C1 C2 H23 . . 109.9 ?
O1 C2 H20 . . 109.9 ?
C1 C2 H20 . . 109.9 ?
H23 C2 H20 . . 108.3 ?
O1 C3 O7 . . 112.26(13) ?
O1 C3 C4 . . 108.34(12) ?
O7 C3 C4 . . 113.25(13) ?
O1 C3 H14 . . 107.6 ?
O7 C3 H14 . . 107.6 ?
C4 C3 H14 . . 107.6 ?
C3 C4 C5 . . 111.70(13) ?
C3 C4 H24 . . 109.3 ?
C5 C4 H24 . . 109.3 ?
C3 C4 H25 . . 109.3 ?
C5 C4 H25 . . 109.3 ?
H24 C4 H25 . . 107.9 ?
C6 C5 C26 . . 111.73(12) ?
C6 C5 C4 . . 112.17(13) ?
C26 C5 C4 . . 112.84(12) ?
C6 C5 H13 . . 106.5 ?
C26 C5 H13 . . 106.5 ?
C4 C5 H13 . . 106.5 ?
C7 C6 C5 . . 112.59(13) ?
C7 C6 H12 . . 109.1 ?
C5 C6 H12 . . 109.1 ?
C7 C6 H11 . . 109.1 ?
C5 C6 H11 . . 109.1 ?
H12 C6 H11 . . 107.8 ?
C19 C7 O2 . . 120.95(14) ?
C19 C7 C6 . . 125.45(14) ?
O2 C7 C6 . . 113.51(13) ?
O6 C8 O2 . . 122.46(15) ?
O6 C8 C9 . . 126.06(15) ?
O2 C8 C9 . . 111.48(13) ?
C23 C9 C10 . . 120.19(15) ?
C23 C9 C8 . . 122.11(14) ?
C10 C9 C8 . . 117.68(15) ?
C11 C10 C9 . . 119.33(16) ?
C11 C10 H10 . . 120.3 ?
C9 C10 H10 . . 120.3 ?
C10 C11 C12 . . 120.74(15) ?
C10 C11 H7 . . 119.6 ?
C12 C11 H7 . . 119.6 ?
C11 C12 C22 . . 119.90(15) ?
C11 C12 H2 . . 120.0 ?
C22 C12 H2 . . 120.0 ?
O10 C13 O3 . . 107.22(13) ?
O10 C13 H3 . . 110.3 ?
O3 C13 H3 . . 110.3 ?
O10 C13 H35 . . 110.3 ?
O3 C13 H35 . . 110.3 ?
H3 C13 H35 . . 108.5 ?
C15 C14 O3 . . 128.16(16) ?
C15 C14 C29 . . 121.95(15) ?
O3 C14 C29 . . 109.87(14) ?
C14 C15 C16 . . 117.03(16) ?
C14 C15 H34 . . 121.5 ?
C16 C15 H34 . . 121.5 ?
C17 C16 C15 . . 121.19(15) ?
C17 C16 C30 . . 120.55(14) ?
C15 C16 C30 . . 118.25(15) ?
C16 C17 C28 . . 120.25(14) ?
C16 C17 C18 . . 121.36(14) ?
C28 C17 C18 . . 118.35(14) ?
C19 C18 C17 . . 110.83(12) ?
C19 C18 C26 . . 113.79(13) ?
C17 C18 C26 . . 109.40(12) ?
C19 C18 H27 . . 107.5 ?
C17 C18 H27 . . 107.5 ?
C26 C18 H27 . . 107.5 ?
C7 C19 C20 . . 121.25(14) ?
C7 C19 C18 . . 122.24(14) ?
C20 C19 C18 . . 116.50(14) ?
O4 C20 O5 . . 123.64(15) ?
O4 C20 C19 . . 126.02(16) ?
O5 C20 C19 . . 110.34(14) ?
O5 C21 H5 . . 109.5 ?
O5 C21 H4 . . 109.5 ?
H5 C21 H4 . . 109.5 ?
O5 C21 H6 . . 109.5 ?
H5 C21 H6 . . 109.5 ?
H4 C21 H6 . . 109.5 ?
C23 C22 C12 . . 120.01(16) ?
C23 C22 H9 . . 120.0 ?
C12 C22 H9 . . 120.0 ?
C22 C23 C9 . . 119.81(15) ?
C22 C23 H8 . . 120.1 ?
C9 C23 H8 . . 120.1 ?
O7 C24 C25 . . 107.22(15) ?
O7 C24 H18 . . 110.3 ?
C25 C24 H18 . . 110.3 ?
O7 C24 H19 . . 110.3 ?
C25 C24 H19 . . 110.3 ?
H18 C24 H19 . . 108.5 ?
C24 C25 H15 . . 109.5 ?
C24 C25 H16 . . 109.5 ?
H15 C25 H16 . . 109.5 ?
C24 C25 H17 . . 109.5 ?
H15 C25 H17 . . 109.5 ?
H16 C25 H17 . . 109.5 ?
N2 C26 C5 . . 108.86(12) ?
N2 C26 C18 . . 109.18(12) ?
C5 C26 C18 . . 114.21(12) ?
N2 C26 H26 . . 108.1 ?
C5 C26 H26 . . 108.1 ?
C18 C26 H26 . . 108.1 ?
C29 C28 C17 . . 117.27(15) ?
C29 C28 H28 . . 121.4 ?
C17 C28 H28 . . 121.4 ?
C28 C29 O10 . . 128.01(15) ?
C28 C29 C14 . . 122.24(15) ?
O10 C29 C14 . . 109.71(14) ?
O12 C30 O11 . . 105.98(13) ?
O12 C30 C16 . . 110.88(14) ?
O11 C30 C16 . . 111.31(13) ?
O12 C30 H29 . . 109.5 ?
O11 C30 H29 . . 109.5 ?
C16 C30 H29 . . 109.5 ?
O11 C31 C32 . . 104.19(14) ?
O11 C31 H33 . . 110.9 ?
C32 C31 H33 . . 110.9 ?
O11 C31 H32 . . 110.9 ?
C32 C31 H32 . . 110.9 ?
H33 C31 H32 . . 108.9 ?
O12 C32 C31 . . 102.63(13) ?
O12 C32 H30 . . 111.2 ?
C31 C32 H30 . . 111.2 ?
O12 C32 H31 . . 111.2 ?
C31 C32 H31 . . 111.2 ?
H30 C32 H31 . . 109.2 ?

loop_
_geom_bond_atom_site_label_1
_geom_bond_atom_site_label_2
_geom_bond_site_symmetry_2
_geom_bond_distance
_geom_bond_publ_flag
O1 C3 . 1.4036(19) ?
O1 C2 . 1.437(2) ?
O2 C8 . 1.3704(19) ?
O2 C7 . 1.3993(18) ?
N2 O9 . 1.2243(18) ?
N2 O8 . 1.2256(18) ?
N2 C26 . 1.5092(19) ?
O3 C14 . 1.374(2) ?
O3 C13 . 1.438(2) ?
O4 C20 . 1.203(2) ?
O5 C20 . 1.340(2) ?
O5 C21 . 1.446(2) ?
O6 C8 . 1.200(2) ?
O7 C3 . 1.4205(19) ?
O7 C24 . 1.432(2) ?
O10 C29 . 1.3777(19) ?
O10 C13 . 1.436(2) ?
O11 C30 . 1.438(2) ?
O11 C31 . 1.438(2) ?
O12 C30 . 1.403(2) ?
O12 C32 . 1.430(2) ?
C1 C2 . 1.504(3) ?
C1 H22 . 0.98 ?
C1 H21 . 0.98 ?
C1 H1 . 0.98 ?
C2 H23 . 0.99 ?
C2 H20 . 0.99 ?
C3 C4 . 1.525(2) ?
C3 H14 . 1.0 ?
C4 C5 . 1.535(2) ?
C4 H24 . 0.99 ?
C4 H25 . 0.99 ?
C5 C6 . 1.531(2) ?
C5 C26 . 1.534(2) ?
C5 H13 . 1.0 ?
C6 C7 . 1.489(2) ?
C6 H12 . 0.99 ?
C6 H11 . 0.99 ?
C7 C19 . 1.324(2) ?
C8 C9 . 1.486(2) ?
C9 C23 . 1.395(2) ?
C9 C10 . 1.399(2) ?
C10 C11 . 1.385(2) ?
C10 H10 . 0.95 ?
C11 C12 . 1.386(3) ?
C11 H7 . 0.95 ?
C12 C22 . 1.393(2) ?
C12 H2 . 0.95 ?
C13 H3 . 0.99 ?
C13 H35 . 0.99 ?
C14 C15 . 1.373(2) ?
C14 C29 . 1.381(2) ?
C15 C16 . 1.408(2) ?
C15 H34 . 0.95 ?
C16 C17 . 1.399(2) ?
C16 C30 . 1.513(2) ?
C17 C28 . 1.412(2) ?
C17 C18 . 1.526(2) ?
C18 C19 . 1.521(2) ?
C18 C26 . 1.547(2) ?
C18 H27 . 1.0 ?
C19 C20 . 1.496(2) ?
C21 H5 . 0.98 ?
C21 H4 . 0.98 ?
C21 H6 . 0.98 ?
C22 C23 . 1.389(2) ?
C22 H9 . 0.95 ?
C23 H8 . 0.95 ?
C24 C25 . 1.513(2) ?
C24 H18 . 0.99 ?
C24 H19 . 0.99 ?
C25 H15 . 0.98 ?
C25 H16 . 0.98 ?
C25 H17 . 0.98 ?
C26 H26 . 1.0 ?
C28 C29 . 1.372(2) ?
C28 H28 . 0.95 ?
C30 H29 . 1.0 ?
C31 C32 . 1.516(3) ?
C31 H33 . 0.99 ?
C31 H32 . 0.99 ?
C32 H30 . 0.99 ?
C32 H31 . 0.99 ?

loop_
_geom_hbond_atom_site_label_D
_geom_hbond_atom_site_label_H
_geom_hbond_atom_site_label_A
_geom_hbond_site_symmetry_A
_geom_hbond_distance_DH
_geom_hbond_distance_HA
_geom_hbond_distance_DA
_geom_hbond_angle_DHA
_geom_hbond_publ_flag
C4 H24 O9 . 0.99 2.58 3.139(2) 115.8 ?
C5 H13 O8 2_466 1.00 2.60 3.1487(19) 114.6 ?
C6 H11 O7 . 0.99 2.60 3.176(2) 117.5 ?
C13 H3 O9 2_466 0.99 2.61 3.228(2) 120.4 ?
C18 H27 O11 . 1.00 2.49 2.9965(19) 110.6 ?
C24 H18 O8 2_466 0.99 2.49 3.335(2) 143.6 ?
C26 H26 O8 2_466 1.00 2.44 3.1647(18) 128.8 ?

loop_
_geom_torsion_atom_site_label_1
_geom_torsion_atom_site_label_2
_geom_torsion_atom_site_label_3
_geom_torsion_atom_site_label_4
_geom_torsion_site_symmetry_1
_geom_torsion_site_symmetry_2
_geom_torsion_site_symmetry_3
_geom_torsion_site_symmetry_4
_geom_torsion
_geom_torsion_publ_flag
C3 O1 C2 C1 . . . . -166.36(14) ?
C2 O1 C3 O7 . . . . 70.40(16) ?
C2 O1 C3 C4 . . . . -163.79(13) ?
C24 O7 C3 O1 . . . . 58.18(17) ?
C24 O7 C3 C4 . . . . -64.90(18) ?
O1 C3 C4 C5 . . . . -170.91(12) ?
O7 C3 C4 C5 . . . . -45.69(18) ?
C3 C4 C5 C6 . . . . -50.01(17) ?
C3 C4 C5 C26 . . . . -177.27(12) ?
C26 C5 C6 C7 . . . . -43.93(17) ?
C4 C5 C6 C7 . . . . -171.79(12) ?
C8 O2 C7 C19 . . . . -92.29(18) ?
C8 O2 C7 C6 . . . . 91.14(16) ?
C5 C6 C7 C19 . . . . 19.3(2) ?
C5 C6 C7 O2 . . . . -164.35(12) ?
C7 O2 C8 O6 . . . . -4.7(2) ?
C7 O2 C8 C9 . . . . 175.31(13) ?
O6 C8 C9 C23 . . . . -172.01(18) ?
O2 C8 C9 C23 . . . . 8.0(2) ?
O6 C8 C9 C10 . . . . 9.6(3) ?
O2 C8 C9 C10 . . . . -170.41(15) ?
C23 C9 C10 C11 . . . . -1.2(3) ?
C8 C9 C10 C11 . . . . 177.19(15) ?
C9 C10 C11 C12 . . . . 1.7(3) ?
C10 C11 C12 C22 . . . . -0.9(3) ?
C29 O10 C13 O3 . . . . 18.75(17) ?
C14 O3 C13 O10 . . . . -18.64(17) ?
C13 O3 C14 C15 . . . . -169.95(17) ?
C13 O3 C14 C29 . . . . 11.49(18) ?
O3 C14 C15 C16 . . . . 179.95(15) ?
C29 C14 C15 C16 . . . . -1.6(2) ?
C14 C15 C16 C17 . . . . 1.8(2) ?
C14 C15 C16 C30 . . . . -179.51(14) ?
C15 C16 C17 C28 . . . . 0.1(2) ?
C30 C16 C17 C28 . . . . -178.56(14) ?
C15 C16 C17 C18 . . . . -177.56(14) ?
C30 C16 C17 C18 . . . . 3.8(2) ?
C16 C17 C18 C19 . . . . -138.08(15) ?
C28 C17 C18 C19 . . . . 44.20(18) ?
C16 C17 C18 C26 . . . . 95.65(16) ?
C28 C17 C18 C26 . . . . -82.07(16) ?
O2 C7 C19 C20 . . . . 3.8(2) ?
C6 C7 C19 C20 . . . . 179.98(14) ?
O2 C7 C19 C18 . . . . -175.79(13) ?
C6 C7 C19 C18 . . . . 0.3(2) ?
C17 C18 C19 C7 . . . . -117.77(16) ?
C26 C18 C19 C7 . . . . 6.0(2) ?
C17 C18 C19 C20 . . . . 62.58(17) ?
C26 C18 C19 C20 . . . . -173.63(13) ?
C21 O5 C20 O4 . . . . -2.4(2) ?
C21 O5 C20 C19 . . . . 177.79(14) ?
C7 C19 C20 O4 . . . . 24.7(3) ?
C18 C19 C20 O4 . . . . -155.68(17) ?
C7 C19 C20 O5 . . . . -155.54(15) ?
C18 C19 C20 O5 . . . . 24.12(19) ?
C11 C12 C22 C23 . . . . -0.4(3) ?
C12 C22 C23 C9 . . . . 0.8(3) ?
C10 C9 C23 C22 . . . . 0.0(3) ?
C8 C9 C23 C22 . . . . -178.35(16) ?
C3 O7 C24 C25 . . . . 154.43(14) ?
O9 N2 C26 C5 . . . . -96.49(15) ?
O8 N2 C26 C5 . . . . 81.72(16) ?
O9 N2 C26 C18 . . . . 138.22(14) ?
O8 N2 C26 C18 . . . . -43.56(18) ?
C6 C5 C26 N2 . . . . -70.75(15) ?
C4 C5 C26 N2 . . . . 56.74(16) ?
C6 C5 C26 C18 . . . . 51.53(17) ?
C4 C5 C26 C18 . . . . 179.03(12) ?
C19 C18 C26 N2 . . . . 89.98(15) ?
C17 C18 C26 N2 . . . . -145.46(12) ?
C19 C18 C26 C5 . . . . -32.13(18) ?
C17 C18 C26 C5 . . . . 92.43(15) ?
C16 C17 C28 C29 . . . . -2.2(2) ?
C18 C17 C28 C29 . . . . 175.59(13) ?
C17 C28 C29 O10 . . . . 179.98(14) ?
C17 C28 C29 C14 . . . . 2.4(2) ?
C13 O10 C29 C28 . . . . 170.31(17) ?
C13 O10 C29 C14 . . . . -11.83(17) ?
C15 C14 C29 C28 . . . . -0.4(3) ?
O3 C14 C29 C28 . . . . 178.22(14) ?
C15 C14 C29 O10 . . . . -178.45(14) ?
O3 C14 C29 O10 . . . . 0.21(18) ?
C32 O12 C30 O11 . . . . 39.32(17) ?
C32 O12 C30 C16 . . . . 160.25(14) ?
C31 O11 C30 O12 . . . . -22.26(17) ?
C31 O11 C30 C16 . . . . -142.90(14) ?
C17 C16 C30 O12 . . . . -179.33(14) ?
C15 C16 C30 O12 . . . . 1.9(2) ?
C17 C16 C30 O11 . . . . -61.61(19) ?
C15 C16 C30 O11 . . . . 119.67(16) ?
C30 O11 C31 C32 . . . . -2.69(18) ?
C30 O12 C32 C31 . . . . -39.84(18) ?
O11 C31 C32 O12 . . . . 25.89(18) ?
